data_7227949
loop_
_publ_author_name
'Gholivand, Khodayar'
'Hosseini, Mahdieh'
'Ebrahimi valmoozi, Ali Asghar'
'Farshadfar, Kaveh'

_publ_section_title
;
 Polymorphism, Pseudo-polymorphism, and Conformerism in the Crystal
 Structure of Piperazine-N,N&#x2019;-bis(N,O-diphenyl phosphoramidate)
;
_journal_name_full CrystEngComm
_journal_paper_doi 10.1039/C7CE00039A
_journal_year 2017
_chemical_absolute_configuration ad
_chemical_formula_moiety 'C28 H30 N4 O4 P2'
_chemical_formula_sum 'C28 H30 N4 O4 P2'
_chemical_formula_weight 548.50
_chemical_name_systematic
; 
 ? 
;
_space_group_IT_number 19
_symmetry_cell_setting orthorhombic
_symmetry_space_group_name_Hall 'P 2ac 2ab'
_symmetry_space_group_name_H-M 'P 21 21 21'
_atom_sites_solution_hydrogens mixed
_atom_sites_solution_primary direct
_atom_sites_solution_secondary difmap
_audit_creation_method SHELXL-97
_audit_update_record
;
2015-09-12 deposited with the CCDC.
2017-03-28 downloaded from the CCDC.
;
_cell_angle_alpha 90.00
_cell_angle_beta 90.00
_cell_angle_gamma 90.00
_cell_formula_units_Z 8
_cell_length_a 12.9321(4)
_cell_length_b 19.0714(6)
_cell_length_c 21.9285(7)
_cell_measurement_reflns_used 1299
_cell_measurement_temperature 100(2)
_cell_measurement_theta_max 29
_cell_measurement_theta_min 3
_cell_volume 5408.3(3)
_computing_cell_refinement 'Bruker SAINT'
_computing_data_collection 'Bruker APEX II'
_computing_data_reduction 'Bruker SAINT'
_computing_molecular_graphics 'Bruker SHELXTL'
_computing_publication_material 'Bruker SHELXTL'
_computing_structure_refinement 'SHELXL-97 (Sheldrick, 1997)'
_computing_structure_solution 'SHELXS-97 (Sheldrick, 1997)'
_diffrn_ambient_temperature 100(2)
_diffrn_measured_fraction_theta_full 1.000
_diffrn_measured_fraction_theta_max 1.000
_diffrn_measurement_device_type 'Bruker APEX II Duo CCD area detector''
_diffrn_measurement_method 'omega scans'
_diffrn_radiation_monochromator graphite
_diffrn_radiation_source 'fine-focus sealed tube'
_diffrn_radiation_type MoK\a
_diffrn_radiation_wavelength 0.71073
_diffrn_reflns_av_R_equivalents 0.0212
_diffrn_reflns_av_sigmaI/netI 0.0209
_diffrn_reflns_limit_h_max 17
_diffrn_reflns_limit_h_min -17
_diffrn_reflns_limit_k_max 26
_diffrn_reflns_limit_k_min -25
_diffrn_reflns_limit_l_max 29
_diffrn_reflns_limit_l_min -28
_diffrn_reflns_number 48787
_diffrn_reflns_theta_full 29.00
_diffrn_reflns_theta_max 29.00
_diffrn_reflns_theta_min 1.83
_exptl_absorpt_coefficient_mu 0.203
_exptl_absorpt_correction_T_max 0.941
_exptl_absorpt_correction_T_min 0.915
_exptl_absorpt_correction_type multi-scan
_exptl_absorpt_process_details SADABS
_exptl_crystal_colour colorless
_exptl_crystal_density_diffrn 1.347
_exptl_crystal_density_method 'not measured'
_exptl_crystal_description prism
_exptl_crystal_F_000 2304
_exptl_crystal_size_max 0.45
_exptl_crystal_size_mid 0.35
_exptl_crystal_size_min 0.31
_refine_diff_density_max 0.449
_refine_diff_density_min -0.332
_refine_diff_density_rms 0.046
_refine_ls_abs_structure_details 'Flack H D (1983), Acta Cryst. A39, 876-881'
_refine_ls_abs_structure_Flack 0.03(4)
_refine_ls_extinction_method none
_refine_ls_goodness_of_fit_ref 1.065
_refine_ls_hydrogen_treatment mixed
_refine_ls_matrix_type full
_refine_ls_number_parameters 702
_refine_ls_number_reflns 14384
_refine_ls_number_restraints 0
_refine_ls_restrained_S_all 1.065
_refine_ls_R_factor_all 0.0393
_refine_ls_R_factor_gt 0.0320
_refine_ls_shift/su_max 0.002
_refine_ls_shift/su_mean 0.000
_refine_ls_structure_factor_coef Fsqd
_refine_ls_weighting_details 'calc w=1/[\s^2^(Fo^2^)+(0.0502P)^2^+0.8232P] where P=(Fo^2^+2Fc^2^)/3'
_refine_ls_weighting_scheme calc
_refine_ls_wR_factor_gt 0.0844
_refine_ls_wR_factor_ref 0.0900
_reflns_number_gt 12885
_reflns_number_total 14384
_reflns_threshold_expression I>2\s(I)
_cod_data_source_file c7ce00039a2.cif
_cod_data_source_block 28a
_cod_depositor_comments
;
The following automatic conversions were performed:

'_symmetry_cell_setting' value 'Orthorhombic' changed to
'orthorhombic' according to
/home/data/users/saulius/crontab/automatic-downloads/rss-feeds/RSC/lib/dictionaries/cif_core.dic
dictionary named 'cif_core.dic' version 2.4.2 from 2011-04-26.

Automatic conversion script
Id: cif_fix_values 4973 2017-02-22 13:04:09Z antanas 
;
_cod_database_code 7227949

loop_
_symmetry_equiv_pos_as_xyz
'x, y, z'
'-x+1/2, -y, z+1/2'
'-x, y+1/2, -z+1/2'
'x+1/2, -y+1/2, -z'

loop_
_atom_site_label
_atom_site_type_symbol
_atom_site_fract_x
_atom_site_fract_y
_atom_site_fract_z
_atom_site_U_iso_or_equiv
_atom_site_adp_type
_atom_site_occupancy
_atom_site_symmetry_multiplicity
_atom_site_calc_flag
_atom_site_refinement_flags
P1A P 0.45129(3) 0.578070(17) -0.081834(16) 0.01553(7) Uani 1 1 d .
P2A P 0.79551(3) 0.675076(17) 0.078187(16) 0.01603(7) Uani 1 1 d .
O1A O 0.45525(8) 0.50064(5) -0.08347(5) 0.0200(2) Uani 1 1 d .
O2A O 0.79311(8) 0.75203(5) 0.08505(5) 0.0210(2) Uani 1 1 d .
O3A O 0.44223(8) 0.61465(5) -0.14720(4) 0.0195(2) Uani 1 1 d .
O4A O 0.79952(8) 0.63302(5) 0.14193(5) 0.0228(2) Uani 1 1 d .
N1A N 0.35097(9) 0.61236(6) -0.04719(5) 0.0186(2) Uani 1 1 d .
N2A N 0.90040(9) 0.64155(7) 0.04820(6) 0.0202(2) Uani 1 1 d .
N3A N 0.55728(9) 0.60981(6) -0.05299(6) 0.0184(2) Uani 1 1 d .
N4A N 0.69586(9) 0.64733(6) 0.03935(6) 0.0184(2) Uani 1 1 d .
C1A C 0.56863(11) 0.68395(7) -0.03636(7) 0.0206(3) Uani 1 1 d .
H1AA H 0.5021 0.7087 -0.0423 0.025 Uiso 1 1 calc R
H1AB H 0.6212 0.7064 -0.0627 0.025 Uiso 1 1 calc R
C2A C 0.60171(11) 0.68894(7) 0.03021(7) 0.0202(3) Uani 1 1 d .
H2AA H 0.6150 0.7385 0.0411 0.024 Uiso 1 1 calc R
H2AB H 0.5458 0.6711 0.0569 0.024 Uiso 1 1 calc R
C3A C 0.68487(11) 0.57304(7) 0.02281(6) 0.0183(3) Uani 1 1 d .
H3AA H 0.6326 0.5505 0.0493 0.022 Uiso 1 1 calc R
H3AB H 0.7516 0.5485 0.0286 0.022 Uiso 1 1 calc R
C4A C 0.65129(11) 0.56810(7) -0.04390(6) 0.0179(3) Uani 1 1 d .
H4AA H 0.7071 0.5859 -0.0706 0.021 Uiso 1 1 calc R
H4AB H 0.6378 0.5186 -0.0547 0.021 Uiso 1 1 calc R
C5A C 0.35950(11) 0.60623(7) -0.18801(7) 0.0205(3) Uani 1 1 d .
C6A C 0.35259(15) 0.65675(9) -0.23334(8) 0.0336(4) Uani 1 1 d .
H6AA H 0.4007 0.6943 -0.2348 0.040 Uiso 1 1 calc R
C7A C 0.27458(18) 0.65170(9) -0.27644(9) 0.0450(5) Uani 1 1 d .
H7AA H 0.2692 0.6860 -0.3077 0.054 Uiso 1 1 calc R
C8A C 0.20390(17) 0.59654(9) -0.27430(10) 0.0444(5) Uani 1 1 d .
H8AA H 0.1498 0.5935 -0.3035 0.053 Uiso 1 1 calc R
C9A C 0.21345(14) 0.54625(9) -0.22918(9) 0.0377(4) Uani 1 1 d .
H9AA H 0.1660 0.5083 -0.2280 0.045 Uiso 1 1 calc R
C10A C 0.29152(12) 0.55030(8) -0.18538(7) 0.0266(3) Uani 1 1 d .
H10A H 0.2978 0.5156 -0.1546 0.032 Uiso 1 1 calc R
C11A C 0.32123(11) 0.60068(7) 0.01393(6) 0.0179(3) Uani 1 1 d .
C12A C 0.23449(12) 0.63581(8) 0.03566(7) 0.0227(3) Uani 1 1 d .
H12A H 0.1977 0.6667 0.0095 0.027 Uiso 1 1 calc R
C13A C 0.20118(14) 0.62613(9) 0.09527(8) 0.0319(4) Uani 1 1 d .
H13A H 0.1411 0.6498 0.1094 0.038 Uiso 1 1 calc R
C17A C 0.70805(12) 0.62548(8) 0.17540(6) 0.0225(3) Uani 1 1 d .
C14A C 0.25506(14) 0.58205(9) 0.13442(7) 0.0326(4) Uani 1 1 d .
H14A H 0.2332 0.5760 0.1754 0.039 Uiso 1 1 calc R
C15A C 0.34138(13) 0.54696(9) 0.11256(7) 0.0284(3) Uani 1 1 d .
H15A H 0.3784 0.5165 0.1390 0.034 Uiso 1 1 calc R
C16A C 0.37482(11) 0.55551(8) 0.05284(7) 0.0233(3) Uani 1 1 d .
H16A H 0.4338 0.5308 0.0385 0.028 Uiso 1 1 calc R
C18A C 0.65455(14) 0.68400(8) 0.19590(7) 0.0294(3) Uani 1 1 d .
H18A H 0.6795 0.7299 0.1877 0.035 Uiso 1 1 calc R
C19A C 0.56384(15) 0.67404(10) 0.22868(8) 0.0354(4) Uani 1 1 d .
H19A H 0.5260 0.7135 0.2428 0.043 Uiso 1 1 calc R
C20A C 0.52804(15) 0.60691(10) 0.24102(8) 0.0354(4) Uani 1 1 d .
H20A H 0.4656 0.6005 0.2631 0.042 Uiso 1 1 calc R
C21A C 0.58351(13) 0.54934(9) 0.22104(8) 0.0312(3) Uani 1 1 d .
H21A H 0.5593 0.5034 0.2299 0.037 Uiso 1 1 calc R
C22A C 0.67421(13) 0.55803(8) 0.18812(7) 0.0252(3) Uani 1 1 d .
H22A H 0.7125 0.5185 0.1745 0.030 Uiso 1 1 calc R
C23A C 0.93018(11) 0.65039(7) -0.01317(7) 0.0203(3) Uani 1 1 d .
C24A C 0.88770(12) 0.70224(8) -0.05070(7) 0.0228(3) Uani 1 1 d .
H24A H 0.8366 0.7332 -0.0351 0.027 Uiso 1 1 calc R
C25A C 0.92053(13) 0.70841(9) -0.11096(7) 0.0275(3) Uani 1 1 d .
H25A H 0.8912 0.7436 -0.1363 0.033 Uiso 1 1 calc R
C26A C 0.99546(13) 0.66386(9) -0.13446(8) 0.0300(3) Uani 1 1 d .
H26A H 1.0173 0.6682 -0.1756 0.036 Uiso 1 1 calc R
C27A C 1.03806(13) 0.61275(9) -0.09681(8) 0.0294(3) Uani 1 1 d .
H27A H 1.0898 0.5823 -0.1124 0.035 Uiso 1 1 calc R
C28A C 1.00599(12) 0.60576(8) -0.03696(8) 0.0243(3) Uani 1 1 d .
H28A H 1.0356 0.5705 -0.0119 0.029 Uiso 1 1 calc R
P1 P 0.19877(3) 0.668247(17) 0.424178(16) 0.01668(7) Uani 1 1 d .
P2 P 0.56032(3) 0.576853(18) 0.579217(16) 0.01702(7) Uani 1 1 d .
O1 O 0.20056(8) 0.74501(5) 0.41624(4) 0.0196(2) Uani 1 1 d .
O2 O 0.19969(8) 0.62518(5) 0.36122(5) 0.0219(2) Uani 1 1 d .
O3 O 0.56362(8) 0.50004(5) 0.58489(5) 0.0241(2) Uani 1 1 d .
O4 O 0.55765(9) 0.61743(5) 0.64290(5) 0.0237(2) Uani 1 1 d .
N1 N 0.09571(10) 0.63554(7) 0.45781(6) 0.0203(2) Uani 1 1 d .
N2 N 0.66094(10) 0.61307(7) 0.54591(6) 0.0229(3) Uani 1 1 d .
N3 N 0.29922(10) 0.64077(6) 0.46205(6) 0.0192(2) Uani 1 1 d .
N4 N 0.45734(10) 0.60373(6) 0.54323(6) 0.0202(2) Uani 1 1 d .
C1 C 0.31025(11) 0.56738(7) 0.48175(7) 0.0209(3) Uani 1 1 d .
H1A H 0.3540 0.5415 0.4523 0.025 Uiso 1 1 calc R
H1B H 0.2415 0.5446 0.4830 0.025 Uiso 1 1 calc R
C2 C 0.35939(11) 0.56506(7) 0.54474(7) 0.0206(3) Uani 1 1 d .
H2A H 0.3122 0.5865 0.5750 0.025 Uiso 1 1 calc R
H2B H 0.3721 0.5158 0.5568 0.025 Uiso 1 1 calc R
C3 C 0.44437(12) 0.67729(7) 0.52498(7) 0.0236(3) Uani 1 1 d .
H3A H 0.5122 0.7013 0.5250 0.028 Uiso 1 1 calc R
H3B H 0.3984 0.7017 0.5542 0.028 Uiso 1 1 calc R
C4 C 0.39732(11) 0.67960(7) 0.46116(7) 0.0203(3) Uani 1 1 d .
H4A H 0.3849 0.7288 0.4488 0.024 Uiso 1 1 calc R
H4B H 0.4454 0.6581 0.4314 0.024 Uiso 1 1 calc R
C5 C 0.13756(11) 0.64635(7) 0.31137(6) 0.0196(3) Uani 1 1 d .
C6 C 0.17373(13) 0.69926(8) 0.27397(7) 0.0268(3) Uani 1 1 d .
H6A H 0.2384 0.7211 0.2819 0.032 Uiso 1 1 calc R
C7 C 0.11375(14) 0.72003(8) 0.22438(7) 0.0296(3) Uani 1 1 d .
H7A H 0.1364 0.7574 0.1990 0.036 Uiso 1 1 calc R
C8 C 0.02134(13) 0.68653(8) 0.21190(7) 0.0256(3) Uani 1 1 d .
H8A H -0.0190 0.7003 0.1777 0.031 Uiso 1 1 calc R
C9 C -0.01216(12) 0.63264(9) 0.24953(7) 0.0281(3) Uani 1 1 d .
H9A H -0.0753 0.6093 0.2406 0.034 Uiso 1 1 calc R
C10 C 0.04514(12) 0.61232(8) 0.29999(7) 0.0256(3) Uani 1 1 d .
H10B H 0.0215 0.5759 0.3261 0.031 Uiso 1 1 calc R
C11 C 0.06524(11) 0.64939(7) 0.51796(7) 0.0197(3) Uani 1 1 d .
C12 C -0.01543(11) 0.60962(8) 0.54345(8) 0.0230(3) Uani 1 1 d .
H12B H -0.0473 0.5737 0.5200 0.028 Uiso 1 1 calc R
C13 C -0.04873(13) 0.62224(8) 0.60224(8) 0.0284(3) Uani 1 1 d .
H13B H -0.1027 0.5945 0.6190 0.034 Uiso 1 1 calc R
C14 C -0.00405(13) 0.67514(9) 0.63720(8) 0.0286(3) Uani 1 1 d .
H14B H -0.0278 0.6840 0.6775 0.034 Uiso 1 1 calc R
C15 C 0.07595(12) 0.71501(8) 0.61241(7) 0.0249(3) Uani 1 1 d .
H15B H 0.1070 0.7511 0.6360 0.030 Uiso 1 1 calc R
C16 C 0.11060(11) 0.70246(8) 0.55346(7) 0.0215(3) Uani 1 1 d .
H16B H 0.1652 0.7299 0.5371 0.026 Uiso 1 1 calc R
C17 C 0.62474(11) 0.60204(7) 0.69175(6) 0.0201(3) Uani 1 1 d .
C18 C 0.58883(12) 0.55786(8) 0.73702(7) 0.0243(3) Uani 1 1 d .
H18B H 0.5240 0.5349 0.7329 0.029 Uiso 1 1 calc R
C19 C 0.64948(12) 0.54773(8) 0.78873(7) 0.0263(3) Uani 1 1 d .
H19B H 0.6256 0.5177 0.8203 0.032 Uiso 1 1 calc R
C20 C 0.74385(12) 0.58077(8) 0.79462(7) 0.0252(3) Uani 1 1 d .
H20B H 0.7845 0.5739 0.8302 0.030 Uiso 1 1 calc R
C21 C 0.77921(12) 0.62428(8) 0.74798(7) 0.0244(3) Uani 1 1 d .
H21B H 0.8444 0.6469 0.7517 0.029 Uiso 1 1 calc R
C22 C 0.71964(12) 0.63476(7) 0.69611(7) 0.0233(3) Uani 1 1 d .
H22B H 0.7438 0.6640 0.6641 0.028 Uiso 1 1 calc R
C23 C 0.68767(11) 0.60582(8) 0.48362(7) 0.0211(3) Uani 1 1 d .
C24 C 0.63469(12) 0.56101(8) 0.44398(7) 0.0245(3) Uani 1 1 d .
H24B H 0.5814 0.5314 0.4590 0.029 Uiso 1 1 calc R
C25 C 0.66061(14) 0.56012(9) 0.38248(8) 0.0305(4) Uani 1 1 d .
H25B H 0.6235 0.5304 0.3555 0.037 Uiso 1 1 calc R
C26 C 0.73930(15) 0.60161(9) 0.35977(7) 0.0336(4) Uani 1 1 d .
H26B H 0.7553 0.6011 0.3175 0.040 Uiso 1 1 calc R
C27 C 0.79480(14) 0.64410(9) 0.39948(7) 0.0299(3) Uani 1 1 d .
H27B H 0.8506 0.6716 0.3846 0.036 Uiso 1 1 calc R
C28 C 0.76869(12) 0.64637(8) 0.46110(7) 0.0226(3) Uani 1 1 d .
H28B H 0.8065 0.6758 0.4880 0.027 Uiso 1 1 calc R
H2N H 0.6850(16) 0.6569(10) 0.5640(9) 0.033(5) Uiso 1 1 d .
H2NA H 0.920(2) 0.6003(13) 0.0634(11) 0.054(7) Uiso 1 1 d .
H1NA H 0.3229(15) 0.6507(10) -0.0659(9) 0.030(5) Uiso 1 1 d .
H1N H 0.0721(16) 0.5961(11) 0.4449(9) 0.035(5) Uiso 1 1 d .

loop_
_atom_site_aniso_label
_atom_site_aniso_U_11
_atom_site_aniso_U_22
_atom_site_aniso_U_33
_atom_site_aniso_U_23
_atom_site_aniso_U_13
_atom_site_aniso_U_12
P1A 0.01883(16) 0.01210(14) 0.01567(16) -0.00042(13) -0.00302(12) -0.00012(12)
P2A 0.01868(16) 0.01204(14) 0.01738(16) 0.00038(13) -0.00436(13) -0.00101(12)
O1A 0.0245(5) 0.0136(4) 0.0218(5) -0.0014(4) -0.0020(4) 0.0001(4)
O2A 0.0259(5) 0.0139(4) 0.0233(5) -0.0002(4) -0.0037(4) -0.0023(4)
O3A 0.0209(5) 0.0213(5) 0.0162(5) 0.0027(4) -0.0034(4) -0.0014(4)
O4A 0.0248(5) 0.0217(5) 0.0219(5) 0.0061(4) -0.0067(4) -0.0028(4)
N1A 0.0214(6) 0.0173(5) 0.0172(6) 0.0000(5) -0.0005(5) 0.0023(5)
N2A 0.0175(5) 0.0199(6) 0.0232(6) -0.0007(5) -0.0031(5) 0.0029(5)
N3A 0.0199(6) 0.0112(5) 0.0240(6) -0.0016(4) -0.0069(5) 0.0025(4)
N4A 0.0204(6) 0.0118(5) 0.0229(6) -0.0045(4) -0.0076(5) 0.0022(4)
C1A 0.0231(7) 0.0107(6) 0.0279(7) -0.0013(5) -0.0081(6) -0.0001(5)
C2A 0.0199(6) 0.0136(6) 0.0272(7) -0.0048(5) -0.0046(6) 0.0031(5)
C3A 0.0227(6) 0.0115(5) 0.0208(6) -0.0026(5) -0.0066(5) 0.0016(5)
C4A 0.0199(6) 0.0151(6) 0.0187(6) -0.0037(5) -0.0041(5) 0.0035(5)
C5A 0.0241(7) 0.0197(6) 0.0177(6) -0.0033(5) -0.0052(5) 0.0046(5)
C6A 0.0478(10) 0.0234(7) 0.0298(9) 0.0041(6) -0.0147(8) -0.0011(7)
C7A 0.0686(14) 0.0282(8) 0.0382(10) 0.0015(8) -0.0285(10) 0.0068(9)
C8A 0.0518(11) 0.0349(9) 0.0466(11) -0.0114(8) -0.0311(9) 0.0104(8)
C9A 0.0359(9) 0.0342(9) 0.0432(10) -0.0092(8) -0.0161(8) -0.0015(7)
C10A 0.0280(7) 0.0260(7) 0.0258(7) -0.0032(6) -0.0047(6) 0.0004(6)
C11A 0.0202(6) 0.0165(6) 0.0171(6) -0.0021(5) -0.0004(5) -0.0044(5)
C12A 0.0228(7) 0.0177(6) 0.0275(8) -0.0017(6) 0.0026(6) -0.0005(5)
C13A 0.0366(9) 0.0274(7) 0.0318(9) -0.0027(7) 0.0110(7) -0.0003(7)
C17A 0.0281(7) 0.0248(7) 0.0146(6) 0.0029(5) -0.0056(6) -0.0048(6)
C14A 0.0428(9) 0.0334(8) 0.0215(7) 0.0001(7) 0.0070(7) -0.0062(8)
C15A 0.0340(8) 0.0294(8) 0.0217(7) 0.0045(6) -0.0040(6) -0.0042(7)
C16A 0.0235(7) 0.0228(7) 0.0235(7) 0.0023(6) -0.0011(5) -0.0014(5)
C18A 0.0396(9) 0.0233(7) 0.0253(8) 0.0031(6) 0.0003(7) -0.0002(7)
C19A 0.0436(10) 0.0334(9) 0.0294(9) 0.0032(7) 0.0054(7) 0.0075(7)
C20A 0.0354(9) 0.0418(10) 0.0289(9) 0.0070(7) 0.0031(7) -0.0010(8)
C21A 0.0345(8) 0.0301(8) 0.0290(8) 0.0067(7) -0.0009(7) -0.0087(7)
C22A 0.0318(8) 0.0225(7) 0.0213(7) 0.0023(5) -0.0055(6) -0.0033(6)
C23A 0.0179(6) 0.0184(6) 0.0246(7) -0.0014(5) -0.0024(5) -0.0047(5)
C24A 0.0213(7) 0.0196(7) 0.0274(8) -0.0001(6) -0.0015(6) -0.0016(5)
C25A 0.0292(8) 0.0270(8) 0.0262(8) 0.0047(6) -0.0035(6) -0.0055(6)
C26A 0.0323(8) 0.0304(8) 0.0272(8) -0.0005(7) 0.0041(6) -0.0065(7)
C27A 0.0286(8) 0.0259(7) 0.0338(9) -0.0020(7) 0.0081(7) -0.0021(6)
C28A 0.0214(7) 0.0190(6) 0.0326(8) 0.0014(6) 0.0018(6) 0.0007(6)
P1 0.02037(16) 0.01278(14) 0.01688(16) 0.00063(12) -0.00409(13) -0.00122(12)
P2 0.02292(17) 0.01340(14) 0.01474(16) -0.00009(13) -0.00242(13) 0.00080(13)
O1 0.0265(5) 0.0134(4) 0.0190(5) 0.0006(4) -0.0033(4) 0.0000(4)
O2 0.0279(5) 0.0177(5) 0.0202(5) -0.0023(4) -0.0065(4) 0.0033(4)
O3 0.0307(5) 0.0144(4) 0.0273(5) 0.0002(4) -0.0025(4) 0.0034(4)
O4 0.0324(6) 0.0215(5) 0.0173(5) -0.0031(4) -0.0049(4) 0.0095(4)
N1 0.0189(6) 0.0176(6) 0.0243(6) 0.0007(5) -0.0027(5) -0.0046(5)
N2 0.0230(6) 0.0298(7) 0.0160(6) 0.0028(5) -0.0029(5) -0.0056(5)
N3 0.0219(6) 0.0126(5) 0.0230(6) 0.0056(4) -0.0070(5) -0.0046(4)
N4 0.0243(6) 0.0141(5) 0.0224(6) 0.0043(5) -0.0082(5) -0.0037(5)
C1 0.0234(7) 0.0122(6) 0.0272(7) 0.0033(5) -0.0065(6) -0.0029(5)
C2 0.0234(6) 0.0162(6) 0.0223(7) 0.0053(5) -0.0009(5) -0.0022(5)
C3 0.0295(8) 0.0138(6) 0.0275(8) 0.0044(6) -0.0106(6) -0.0037(6)
C4 0.0211(6) 0.0172(6) 0.0226(7) 0.0047(5) -0.0034(5) -0.0046(5)
C5 0.0268(7) 0.0162(6) 0.0157(6) -0.0027(5) -0.0027(5) 0.0023(5)
C6 0.0336(8) 0.0235(7) 0.0232(7) -0.0014(6) -0.0035(6) -0.0091(6)
C7 0.0444(9) 0.0247(7) 0.0198(7) 0.0045(6) -0.0045(7) -0.0083(7)
C8 0.0329(8) 0.0261(7) 0.0178(7) -0.0008(6) -0.0039(6) 0.0033(6)
C9 0.0258(8) 0.0299(8) 0.0285(8) 0.0014(6) -0.0036(6) -0.0027(6)
C10 0.0255(7) 0.0247(7) 0.0266(8) 0.0047(6) -0.0019(6) -0.0027(6)
C11 0.0161(6) 0.0174(6) 0.0256(7) 0.0060(5) -0.0030(5) 0.0026(5)
C12 0.0192(7) 0.0173(6) 0.0325(8) 0.0034(6) 0.0017(6) 0.0012(5)
C13 0.0242(8) 0.0241(7) 0.0370(9) 0.0088(7) 0.0064(6) 0.0013(6)
C14 0.0285(8) 0.0306(8) 0.0268(8) 0.0041(7) 0.0041(6) 0.0049(7)
C15 0.0254(7) 0.0253(7) 0.0240(7) 0.0011(6) -0.0035(6) 0.0031(6)
C16 0.0192(6) 0.0219(7) 0.0232(7) 0.0025(6) -0.0023(5) -0.0004(5)
C17 0.0292(7) 0.0185(6) 0.0127(6) -0.0022(5) -0.0012(5) 0.0089(5)
C18 0.0262(7) 0.0249(7) 0.0217(7) 0.0020(6) 0.0021(6) 0.0017(6)
C19 0.0320(8) 0.0280(7) 0.0189(7) 0.0073(6) 0.0045(6) 0.0039(6)
C20 0.0320(8) 0.0279(7) 0.0159(6) 0.0024(6) -0.0011(6) 0.0056(6)
C21 0.0277(7) 0.0237(7) 0.0218(7) 0.0013(6) 0.0015(6) 0.0011(6)
C22 0.0330(8) 0.0198(6) 0.0170(7) 0.0028(5) 0.0026(6) 0.0027(6)
C23 0.0211(7) 0.0239(7) 0.0182(6) 0.0019(5) -0.0011(5) 0.0063(6)
C24 0.0276(7) 0.0228(7) 0.0230(7) -0.0031(6) -0.0015(6) 0.0051(6)
C25 0.0389(9) 0.0282(8) 0.0244(8) -0.0083(6) -0.0020(7) 0.0097(7)
C26 0.0469(10) 0.0348(9) 0.0190(7) -0.0039(6) 0.0074(7) 0.0099(8)
C27 0.0359(9) 0.0288(8) 0.0250(8) 0.0007(6) 0.0102(7) 0.0031(7)
C28 0.0237(7) 0.0236(7) 0.0206(7) -0.0001(6) 0.0006(6) 0.0064(6)

loop_
_atom_type_symbol
_atom_type_description
_atom_type_scat_dispersion_real
_atom_type_scat_dispersion_imag
_atom_type_scat_source
C C 0.0033 0.0016 'International Tables Vol C Tables 4.2.6.8 and 6.1.1.4'
H H 0.0000 0.0000 'International Tables Vol C Tables 4.2.6.8 and 6.1.1.4'
N N 0.0061 0.0033 'International Tables Vol C Tables 4.2.6.8 and 6.1.1.4'
O O 0.0106 0.0060 'International Tables Vol C Tables 4.2.6.8 and 6.1.1.4'
P P 0.1023 0.0942 'International Tables Vol C Tables 4.2.6.8 and 6.1.1.4'

loop_
_geom_angle_atom_site_label_1
_geom_angle_atom_site_label_2
_geom_angle_atom_site_label_3
_geom_angle
O1A P1A O3A 114.64(6)
O1A P1A N3A 110.61(6)
O3A P1A N3A 104.36(6)
O1A P1A N1A 115.93(6)
O3A P1A N1A 100.57(6)
N3A P1A N1A 109.77(6)
O2A P2A O4A 114.02(6)
O2A P2A N4A 111.03(6)
O4A P2A N4A 108.44(6)
O2A P2A N2A 116.53(6)
O4A P2A N2A 97.31(6)
N4A P2A N2A 108.53(6)
C5A O3A P1A 125.27(9)
C17A O4A P2A 118.59(9)
C11A N1A P1A 126.33(10)
C11A N1A H1NA 116.4(12)
P1A N1A H1NA 115.2(12)
C23A N2A P2A 124.25(10)
C23A N2A H2NA 112.7(16)
P2A N2A H2NA 115.3(16)
C4A N3A C1A 113.95(11)
C4A N3A P1A 123.35(9)
C1A N3A P1A 122.65(9)
C2A N4A C3A 114.05(11)
C2A N4A P2A 123.44(9)
C3A N4A P2A 121.17(9)
N3A C1A C2A 109.04(11)
N3A C1A H1AA 109.9
C2A C1A H1AA 109.9
N3A C1A H1AB 109.9
C2A C1A H1AB 109.9
H1AA C1A H1AB 108.3
N4A C2A C1A 109.27(12)
N4A C2A H2AA 109.8
C1A C2A H2AA 109.8
N4A C2A H2AB 109.8
C1A C2A H2AB 109.8
H2AA C2A H2AB 108.3
N4A C3A C4A 108.84(11)
N4A C3A H3AA 109.9
C4A C3A H3AA 109.9
N4A C3A H3AB 109.9
C4A C3A H3AB 109.9
H3AA C3A H3AB 108.3
N3A C4A C3A 109.40(11)
N3A C4A H4AA 109.8
C3A C4A H4AA 109.8
N3A C4A H4AB 109.8
C3A C4A H4AB 109.8
H4AA C4A H4AB 108.2
C10A C5A C6A 121.63(14)
C10A C5A O3A 123.08(13)
C6A C5A O3A 115.23(13)
C7A C6A C5A 119.16(17)
C7A C6A H6AA 120.4
C5A C6A H6AA 120.4
C6A C7A C8A 120.45(17)
C6A C7A H7AA 119.8
C8A C7A H7AA 119.8
C9A C8A C7A 119.25(16)
C9A C8A H8AA 120.4
C7A C8A H8AA 120.4
C8A C9A C10A 121.22(17)
C8A C9A H9AA 119.4
C10A C9A H9AA 119.4
C5A C10A C9A 118.27(15)
C5A C10A H10A 120.9
C9A C10A H10A 120.9
C12A C11A C16A 119.22(13)
C12A C11A N1A 117.96(13)
C16A C11A N1A 122.83(13)
C13A C12A C11A 120.57(15)
C13A C12A H12A 119.7
C11A C12A H12A 119.7
C14A C13A C12A 120.44(16)
C14A C13A H13A 119.8
C12A C13A H13A 119.8
C18A C17A C22A 121.56(15)
C18A C17A O4A 120.57(13)
C22A C17A O4A 117.87(14)
C15A C14A C13A 118.83(15)
C15A C14A H14A 120.6
C13A C14A H14A 120.6
C14A C15A C16A 121.32(15)
C14A C15A H15A 119.3
C16A C15A H15A 119.3
C15A C16A C11A 119.61(14)
C15A C16A H16A 120.2
C11A C16A H16A 120.2
C17A C18A C19A 118.60(15)
C17A C18A H18A 120.7
C19A C18A H18A 120.7
C20A C19A C18A 120.58(17)
C20A C19A H19A 119.7
C18A C19A H19A 119.7
C21A C20A C19A 119.84(17)
C21A C20A H20A 120.1
C19A C20A H20A 120.1
C20A C21A C22A 120.57(15)
C20A C21A H21A 119.7
C22A C21A H21A 119.7
C21A C22A C17A 118.83(15)
C21A C22A H22A 120.6
C17A C22A H22A 120.6
C24A C23A C28A 119.07(14)
C24A C23A N2A 122.60(13)
C28A C23A N2A 118.33(14)
C25A C24A C23A 119.87(15)
C25A C24A H24A 120.1
C23A C24A H24A 120.1
C26A C25A C24A 120.89(15)
C26A C25A H25A 119.6
C24A C25A H25A 119.6
C25A C26A C27A 119.01(16)
C25A C26A H26A 120.5
C27A C26A H26A 120.5
C28A C27A C26A 120.79(16)
C28A C27A H27A 119.6
C26A C27A H27A 119.6
C27A C28A C23A 120.36(15)
C27A C28A H28A 119.8
C23A C28A H28A 119.8
O1 P1 O2 113.96(6)
O1 P1 N3 111.54(6)
O2 P1 N3 105.54(6)
O1 P1 N1 116.22(6)
O2 P1 N1 101.38(6)
N3 P1 N1 107.19(6)
O3 P2 O4 114.16(6)
O3 P2 N4 112.19(6)
O4 P2 N4 104.67(6)
O3 P2 N2 115.65(7)
O4 P2 N2 101.65(7)
N4 P2 N2 107.42(6)
C5 O2 P1 120.92(9)
C17 O4 P2 123.40(9)
C11 N1 P1 125.29(10)
C11 N1 H1N 112.1(14)
P1 N1 H1N 118.1(14)
C23 N2 P2 125.50(11)
C23 N2 H2N 113.5(12)
P2 N2 H2N 115.5(12)
C4 N3 C1 113.55(11)
C4 N3 P1 121.33(9)
C1 N3 P1 122.21(9)
C2 N4 C3 112.83(11)
C2 N4 P2 122.46(9)
C3 N4 P2 121.69(10)
N3 C1 C2 109.56(11)
N3 C1 H1A 109.8
C2 C1 H1A 109.8
N3 C1 H1B 109.8
C2 C1 H1B 109.8
H1A C1 H1B 108.2
N4 C2 C1 109.02(11)
N4 C2 H2A 109.9
C1 C2 H2A 109.9
N4 C2 H2B 109.9
C1 C2 H2B 109.9
H2A C2 H2B 108.3
N4 C3 C4 108.83(12)
N4 C3 H3A 109.9
C4 C3 H3A 109.9
N4 C3 H3B 109.9
C4 C3 H3B 109.9
H3A C3 H3B 108.3
N3 C4 C3 108.52(12)
N3 C4 H4A 110.0
C3 C4 H4A 110.0
N3 C4 H4B 110.0
C3 C4 H4B 110.0
H4A C4 H4B 108.4
C6 C5 C10 121.88(14)
C6 C5 O2 118.33(13)
C10 C5 O2 119.75(13)
C5 C6 C7 118.84(15)
C5 C6 H6A 120.6
C7 C6 H6A 120.6
C8 C7 C6 120.29(15)
C8 C7 H7A 119.9
C6 C7 H7A 119.9
C7 C8 C9 119.64(15)
C7 C8 H8A 120.2
C9 C8 H8A 120.2
C10 C9 C8 120.98(15)
C10 C9 H9A 119.5
C8 C9 H9A 119.5
C5 C10 C9 118.33(14)
C5 C10 H10B 120.8
C9 C10 H10B 120.8
N1 C11 C16 122.67(13)
N1 C11 C12 118.75(13)
C16 C11 C12 118.57(14)
C13 C12 C11 120.58(15)
C13 C12 H12B 119.7
C11 C12 H12B 119.7
C12 C13 C14 120.73(15)
C12 C13 H13B 119.6
C14 C13 H13B 119.6
C13 C14 C15 119.23(15)
C13 C14 H14B 120.4
C15 C14 H14B 120.4
C16 C15 C14 120.55(15)
C16 C15 H15B 119.7
C14 C15 H15B 119.7
C15 C16 C11 120.33(14)
C15 C16 H16B 119.8
C11 C16 H16B 119.8
C22 C17 C18 121.64(13)
C22 C17 O4 120.39(13)
C18 C17 O4 117.77(14)
C17 C18 C19 118.70(14)
C17 C18 H18B 120.6
C19 C18 H18B 120.6
C20 C19 C18 120.74(14)
C20 C19 H19B 119.6
C18 C19 H19B 119.6
C19 C20 C21 119.57(14)
C19 C20 H20B 120.2
C21 C20 H20B 120.2
C22 C21 C20 120.31(15)
C22 C21 H21B 119.8
C20 C21 H21B 119.8
C17 C22 C21 119.02(14)
C17 C22 H22B 120.5
C21 C22 H22B 120.5
C28 C23 C24 119.18(14)
C28 C23 N2 118.13(13)
C24 C23 N2 122.68(14)
C25 C24 C23 119.51(15)
C25 C24 H24B 120.2
C23 C24 H24B 120.2
C26 C25 C24 121.35(16)
C26 C25 H25B 119.3
C24 C25 H25B 119.3
C25 C26 C27 119.25(15)
C25 C26 H26B 120.4
C27 C26 H26B 120.4
C26 C27 C28 120.04(16)
C26 C27 H27B 120.0
C28 C27 H27B 120.0
C23 C28 C27 120.59(15)
C23 C28 H28B 119.7
C27 C28 H28B 119.7

loop_
_geom_bond_atom_site_label_1
_geom_bond_atom_site_label_2
_geom_bond_distance
P1A O1A 1.4780(10)
P1A O3A 1.5985(10)
P1A N3A 1.6264(12)
P1A N1A 1.6394(12)
P2A O2A 1.4756(9)
P2A O4A 1.6124(11)
P2A N4A 1.6327(12)
P2A N2A 1.6374(13)
O3A C5A 1.4040(17)
O4A C17A 1.3996(19)
N1A C11A 1.4122(18)
N1A H1NA 0.91(2)
N2A C23A 1.410(2)
N2A H2NA 0.89(2)
N3A C4A 1.4665(17)
N3A C1A 1.4676(17)
N4A C2A 1.4671(17)
N4A C3A 1.4695(16)
C1A C2A 1.524(2)
C1A H1AA 0.9900
C1A H1AB 0.9900
C2A H2AA 0.9900
C2A H2AB 0.9900
C3A C4A 1.5290(19)
C3A H3AA 0.9900
C3A H3AB 0.9900
C4A H4AA 0.9900
C4A H4AB 0.9900
C5A C10A 1.383(2)
C5A C6A 1.387(2)
C6A C7A 1.386(2)
C6A H6AA 0.9500
C7A C8A 1.394(3)
C7A H7AA 0.9500
C8A C9A 1.383(3)
C8A H8AA 0.9500
C9A C10A 1.396(2)
C9A H9AA 0.9500
C10A H10A 0.9500
C11A C12A 1.391(2)
C11A C16A 1.396(2)
C12A C13A 1.389(2)
C12A H12A 0.9500
C13A C14A 1.389(3)
C13A H13A 0.9500
C17A C18A 1.388(2)
C17A C22A 1.387(2)
C14A C15A 1.387(2)
C14A H14A 0.9500
C15A C16A 1.389(2)
C15A H15A 0.9500
C16A H16A 0.9500
C18A C19A 1.389(2)
C18A H18A 0.9500
C19A C20A 1.388(3)
C19A H19A 0.9500
C20A C21A 1.383(3)
C20A H20A 0.9500
C21A C22A 1.387(2)
C21A H21A 0.9500
C22A H22A 0.9500
C23A C24A 1.399(2)
C23A C28A 1.399(2)
C24A C25A 1.393(2)
C24A H24A 0.9500
C25A C26A 1.388(2)
C25A H25A 0.9500
C26A C27A 1.391(2)
C26A H26A 0.9500
C27A C28A 1.383(2)
C27A H27A 0.9500
C28A H28A 0.9500
P1 O1 1.4744(9)
P1 O2 1.6064(11)
P1 N3 1.6283(12)
P1 N1 1.6461(13)
P2 O3 1.4707(10)
P2 O4 1.5969(11)
P2 N4 1.6307(13)
P2 N2 1.6443(13)
O2 C5 1.4155(17)
O4 C17 1.4094(17)
N1 C11 1.402(2)
N1 H1N 0.86(2)
N2 C23 1.4157(19)
N2 H2N 0.98(2)
N3 C4 1.4690(17)
N3 C1 1.4718(16)
N4 C2 1.4660(18)
N4 C3 1.4686(17)
C1 C2 1.521(2)
C1 H1A 0.9900
C1 H1B 0.9900
C2 H2A 0.9900
C2 H2B 0.9900
C3 C4 1.527(2)
C3 H3A 0.9900
C3 H3B 0.9900
C4 H4A 0.9900
C4 H4B 0.9900
C5 C6 1.382(2)
C5 C10 1.383(2)
C6 C7 1.393(2)
C6 H6A 0.9500
C7 C8 1.382(2)
C7 H7A 0.9500
C8 C9 1.387(2)
C8 H8A 0.9500
C9 C10 1.387(2)
C9 H9A 0.9500
C10 H10B 0.9500
C11 C16 1.405(2)
C11 C12 1.406(2)
C12 C13 1.380(2)
C12 H12B 0.9500
C13 C14 1.393(2)
C13 H13B 0.9500
C14 C15 1.394(2)
C14 H14B 0.9500
C15 C16 1.389(2)
C15 H15B 0.9500
C16 H16B 0.9500
C17 C22 1.380(2)
C17 C18 1.382(2)
C18 C19 1.392(2)
C18 H18B 0.9500
C19 C20 1.380(2)
C19 H19B 0.9500
C20 C21 1.394(2)
C20 H20B 0.9500
C21 C22 1.388(2)
C21 H21B 0.9500
C22 H22B 0.9500
C23 C28 1.393(2)
C23 C24 1.398(2)
C24 C25 1.390(2)
C24 H24B 0.9500
C25 C26 1.382(3)
C25 H25B 0.9500
C26 C27 1.389(3)
C26 H26B 0.9500
C27 C28 1.393(2)
C27 H27B 0.9500
C28 H28B 0.9500

loop_
_geom_hbond_atom_site_label_D
_geom_hbond_atom_site_label_H
_geom_hbond_atom_site_label_A
_geom_hbond_distance_DH
_geom_hbond_distance_HA
_geom_hbond_distance_DA
_geom_hbond_angle_DHA
_geom_hbond_site_symmetry_A
N1 H1N O1A 0.86(2) 1.98(2) 2.8282(17) 169(2) 2_565
N2 H2N O1 0.98(2) 1.931(19) 2.8770(16) 162.6(18) 4_566
N2A H2NA O3 0.89(2) 1.98(2) 2.8558(16) 166(2) 2_664
N1A H1NA O2A 0.914(19) 1.941(19) 2.8174(15) 160.2(17) 4_465

loop_
_geom_torsion_atom_site_label_1
_geom_torsion_atom_site_label_2
_geom_torsion_atom_site_label_3
_geom_torsion_atom_site_label_4
_geom_torsion
O1A P1A O3A C5A 62.37(12)
N3A P1A O3A C5A -176.48(10)
N1A P1A O3A C5A -62.72(11)
O2A P2A O4A C17A 78.22(11)
N4A P2A O4A C17A -46.03(11)
N2A P2A O4A C17A -158.40(10)
O1A P1A N1A C11A 57.98(13)
O3A P1A N1A C11A -177.81(11)
N3A P1A N1A C11A -68.23(13)
O2A P2A N2A C23A -68.81(13)
O4A P2A N2A C23A 169.68(12)
N4A P2A N2A C23A 57.38(13)
O1A P1A N3A C4A 13.31(13)
O3A P1A N3A C4A -110.47(11)
N1A P1A N3A C4A 142.48(11)
O1A P1A N3A C1A -169.63(11)
O3A P1A N3A C1A 66.59(13)
N1A P1A N3A C1A -40.46(13)
O2A P2A N4A C2A -18.36(14)
O4A P2A N4A C2A 107.64(12)
N2A P2A N4A C2A -147.69(12)
O2A P2A N4A C3A 175.68(11)
O4A P2A N4A C3A -58.32(12)
N2A P2A N4A C3A 46.35(13)
C4A N3A C1A C2A -57.71(16)
P1A N3A C1A C2A 124.97(12)
C3A N4A C2A C1A -57.89(15)
P2A N4A C2A C1A 135.25(11)
N3A C1A C2A N4A 55.00(15)
C2A N4A C3A C4A 57.47(15)
P2A N4A C3A C4A -135.34(11)
C1A N3A C4A C3A 57.73(15)
P1A N3A C4A C3A -124.98(11)
N4A C3A C4A N3A -54.65(14)
P1A O3A C5A C10A -20.05(19)
P1A O3A C5A C6A 162.47(12)
C10A C5A C6A C7A 1.1(3)
O3A C5A C6A C7A 178.62(16)
C5A C6A C7A C8A 0.0(3)
C6A C7A C8A C9A -1.0(3)
C7A C8A C9A C10A 0.9(3)
C6A C5A C10A C9A -1.2(2)
O3A C5A C10A C9A -178.49(14)
C8A C9A C10A C5A 0.1(3)
P1A N1A C11A C12A 178.66(11)
P1A N1A C11A C16A -1.6(2)
C16A C11A C12A C13A -0.1(2)
N1A C11A C12A C13A 179.64(14)
C11A C12A C13A C14A 1.1(2)
P2A O4A C17A C18A -59.95(16)
P2A O4A C17A C22A 121.18(12)
C12A C13A C14A C15A -1.2(3)
C13A C14A C15A C16A 0.4(3)
C14A C15A C16A C11A 0.5(2)
C12A C11A C16A C15A -0.6(2)
N1A C11A C16A C15A 179.60(13)
C22A C17A C18A C19A -1.5(2)
O4A C17A C18A C19A 179.67(14)
C17A C18A C19A C20A 0.5(3)
C18A C19A C20A C21A 0.6(3)
C19A C20A C21A C22A -0.7(3)
C20A C21A C22A C17A -0.2(2)
C18A C17A C22A C21A 1.4(2)
O4A C17A C22A C21A -179.76(13)
P2A N2A C23A C24A 16.3(2)
P2A N2A C23A C28A -164.35(11)
C28A C23A C24A C25A 0.5(2)
N2A C23A C24A C25A 179.86(13)
C23A C24A C25A C26A -0.3(2)
C24A C25A C26A C27A -0.3(2)
C25A C26A C27A C28A 0.5(2)
C26A C27A C28A C23A -0.3(2)
C24A C23A C28A C27A -0.2(2)
N2A C23A C28A C27A -179.62(14)
O1 P1 O2 C5 -42.93(12)
N3 P1 O2 C5 -165.65(10)
N1 P1 O2 C5 82.71(11)
O3 P2 O4 C17 47.47(13)
N4 P2 O4 C17 170.52(11)
N2 P2 O4 C17 -77.77(12)
O1 P1 N1 C11 -63.47(13)
O2 P1 N1 C11 172.41(11)
N3 P1 N1 C11 62.03(13)
O3 P2 N2 C23 68.06(14)
O4 P2 N2 C23 -167.70(12)
N4 P2 N2 C23 -58.09(14)
O1 P1 N3 C4 -27.23(13)
O2 P1 N3 C4 97.03(12)
N1 P1 N3 C4 -155.50(11)
O1 P1 N3 C1 173.32(11)
O2 P1 N3 C1 -62.42(13)
N1 P1 N3 C1 45.05(13)
O3 P2 N4 C2 29.43(14)
O4 P2 N4 C2 -94.88(12)
N2 P2 N4 C2 157.60(12)
O3 P2 N4 C3 -171.63(11)
O4 P2 N4 C3 64.05(13)
N2 P2 N4 C3 -43.46(14)
C4 N3 C1 C2 57.20(16)
P1 N3 C1 C2 -141.89(11)
C3 N4 C2 C1 58.95(15)
P2 N4 C2 C1 -140.43(11)
N3 C1 C2 N4 -55.05(15)
C2 N4 C3 C4 -60.13(16)
P2 N4 C3 C4 139.09(11)
C1 N3 C4 C3 -57.89(15)
P1 N3 C4 C3 141.01(11)
N4 C3 C4 N3 56.98(16)
P1 O2 C5 C6 82.03(16)
P1 O2 C5 C10 -100.34(14)
C10 C5 C6 C7 1.8(2)
O2 C5 C6 C7 179.34(14)
C5 C6 C7 C8 -2.1(2)
C6 C7 C8 C9 0.9(2)
C7 C8 C9 C10 0.7(2)
C6 C5 C10 C9 -0.2(2)
O2 C5 C10 C9 -177.75(14)
C8 C9 C10 C5 -1.1(2)
P1 N1 C11 C16 10.9(2)
P1 N1 C11 C12 -170.44(11)
N1 C11 C12 C13 -179.11(13)
C16 C11 C12 C13 -0.4(2)
C11 C12 C13 C14 0.8(2)
C12 C13 C14 C15 -0.7(2)
C13 C14 C15 C16 0.3(2)
C14 C15 C16 C11 0.1(2)
N1 C11 C16 C15 178.59(13)
C12 C11 C16 C15 0.0(2)
P2 O4 C17 C22 88.57(15)
P2 O4 C17 C18 -96.48(14)
C22 C17 C18 C19 1.5(2)
O4 C17 C18 C19 -173.41(13)
C17 C18 C19 C20 -0.4(2)
C18 C19 C20 C21 -0.6(2)
C19 C20 C21 C22 0.5(2)
C18 C17 C22 C21 -1.6(2)
O4 C17 C22 C21 173.16(13)
C20 C21 C22 C17 0.6(2)
P2 N2 C23 C28 172.80(11)
P2 N2 C23 C24 -5.8(2)
C28 C23 C24 C25 -2.9(2)
N2 C23 C24 C25 175.61(14)
C23 C24 C25 C26 1.4(2)
C24 C25 C26 C27 1.2(3)
C25 C26 C27 C28 -2.1(3)
C24 C23 C28 C27 2.0(2)
N2 C23 C28 C27 -176.63(14)
C26 C27 C28 C23 0.6(2)
